data_4060883
loop_
_publ_author_name
'Landis, Clark R.'
'Nelson, Ryan C.'
'Jin, Wiechang'
'Bowman, Amanda C.'

_publ_section_title
;
 Synthesis, Characterization, and Transition-Metal Complexes of
 3,4-Diazaphospholanes
;
_journal_coden_ASTM ORGND7
_journal_issue 6
_journal_name_full Organometallics
_journal_page_first 1377
_journal_page_last 1391
_journal_paper_doi 10.1021/om050922g
_journal_volume 25
_journal_year 2006
_chemical_formula_sum 'C35 H29 Cl N2 O5 P Rh'
_chemical_formula_weight 726.93
_space_group_IT_number 14
_symmetry_cell_setting monoclinic
_symmetry_space_group_name_Hall '-P 2yn'
_symmetry_space_group_name_H-M 'P 1 21/n 1'
_cell_angle_alpha 90.00
_cell_angle_beta 115.4430(10)
_cell_angle_gamma 90.00
_cell_formula_units_Z 4
_cell_length_a 14.5786(6)
_cell_length_b 15.7776(7)
_cell_length_c 15.0241(6)
_cell_measurement_temperature 153(2)
_cell_volume 3120.6(2)
_diffrn_ambient_temperature 153(2)
_exptl_crystal_density_diffrn 1.547
_cod_duplicate_entry 4074828
_cod_depositor_comments
;
The following automatic conversions were performed:
'_symmetry_cell_setting' value 'Monoclinic' changed to 'monoclinic'
according to '/home/saulius/struct/CIF-dictionaries/cif_core.dic'
dictionary named 'cif_core.dic' version 2.4.1 from 2010-06-29.

Automatic conversion script
Id: cif_fix_enum 1527 2010-12-29 10:47:43Z saulius 
;
_cod_original_sg_symbol_H-M 'P 21/n'
_cod_database_code 4060883

loop_
_symmetry_equiv_pos_as_xyz
'x, y, z'
'-x+1/2, y+1/2, -z+1/2'
'-x, -y, -z'
'x-1/2, -y-1/2, z-1/2'

loop_
_atom_site_label
_atom_site_type_symbol
_atom_site_fract_x
_atom_site_fract_y
_atom_site_fract_z
_atom_site_U_iso_or_equiv
_atom_site_adp_type
_atom_site_occupancy
_atom_site_symmetry_multiplicity
_atom_site_calc_flag
_atom_site_refinement_flags
_atom_site_disorder_assembly
_atom_site_disorder_group
Rh Rh 0.18624(2) 0.172570(17) 0.697462(19) 0.02430(10) Uani 1 1 d . . .
Cl Cl 0.35904(7) 0.20040(7) 0.78855(7) 0.0418(3) Uani 1 1 d . . .
P P 0.15161(7) 0.16705(6) 0.82934(7) 0.0245(2) Uani 1 1 d . . .
O1 O 0.21377(19) 0.35759(16) 0.85809(19) 0.0355(6) Uani 1 1 d . . .
O2 O -0.03553(19) 0.29769(18) 0.94953(19) 0.0377(7) Uani 1 1 d . . .
O3 O 0.35880(18) 0.22396(16) 1.15362(18) 0.0321(6) Uani 1 1 d . . .
O4 O 0.2558(2) 0.05766(17) 1.0513(2) 0.0400(7) Uani 1 1 d . . .
N1 N 0.1142(2) 0.25339(18) 0.9585(2) 0.0253(6) Uani 1 1 d . . .
N2 N 0.2166(2) 0.22914(18) 1.0123(2) 0.0235(6) Uani 1 1 d . . .
C1 C 0.0363(3) 0.1904(3) 0.5924(3) 0.0389(10) Uani 1 1 d . . .
H1 H -0.0183 0.2137 0.6089 0.047 Uiso 1 1 calc R . .
C2 C 0.0604(3) 0.1046(3) 0.5986(3) 0.0341(9) Uani 1 1 d . . .
H2 H 0.0248 0.0607 0.6203 0.041 Uiso 1 1 calc R . .
C3 C 0.0974(3) 0.0879(3) 0.5184(3) 0.0370(9) Uani 1 1 d . . .
H3 H 0.0993 0.0276 0.4988 0.044 Uiso 1 1 calc R . .
C4 C 0.0309(3) 0.1490(3) 0.4379(3) 0.0449(11) Uani 1 1 d . . .
H4A H -0.0422 0.1345 0.4101 0.054 Uiso 1 1 calc R . .
H4B H 0.0529 0.1556 0.3845 0.054 Uiso 1 1 calc R . .
C5 C 0.0590(3) 0.2252(3) 0.5082(3) 0.0420(10) Uani 1 1 d . . .
H5 H 0.0278 0.2810 0.4793 0.050 Uiso 1 1 calc R . .
C6 C 0.1743(3) 0.2202(3) 0.5549(3) 0.0397(10) Uani 1 1 d . . .
H6 H 0.2187 0.2660 0.5488 0.048 Uiso 1 1 calc R . .
C7 C 0.1986(3) 0.1366(3) 0.5613(3) 0.0358(9) Uani 1 1 d . . .
H7 H 0.2625 0.1146 0.5603 0.043 Uiso 1 1 calc R . .
C8 C 0.0832(2) 0.07452(14) 0.8409(3) 0.0590(6) Uani 1 1 d G . .
C9 C 0.0006(2) 0.07843(14) 0.8639(3) 0.0590(6) Uani 1 1 d G . .
H9 H -0.0228 0.1317 0.8752 0.071 Uiso 1 1 calc R . .
C10 C -0.0478(2) 0.00435(17) 0.8703(3) 0.0590(6) Uani 1 1 d G . .
H10 H -0.1043 0.0070 0.8860 0.071 Uiso 1 1 calc R . .
C11 C -0.0136(2) -0.07364(14) 0.8537(3) 0.0590(6) Uani 1 1 d G . .
H11 H -0.0467 -0.1243 0.8581 0.071 Uiso 1 1 calc R . .
C12 C 0.0690(2) -0.07755(14) 0.8307(3) 0.0590(6) Uani 1 1 d G . .
H12 H 0.0924 -0.1309 0.8193 0.071 Uiso 1 1 calc R . .
C13 C 0.1174(2) -0.00347(18) 0.8243(3) 0.0590(6) Uani 1 1 d G . .
H13 H 0.1739 -0.0061 0.8086 0.071 Uiso 1 1 calc R . .
C14 C 0.0843(3) 0.2587(2) 0.8518(2) 0.0251(8) Uani 1 1 d . . .
H14 H 0.0093 0.2499 0.8154 0.030 Uiso 1 1 calc R . .
C15 C 0.1121(3) 0.3397(2) 0.8205(3) 0.0276(8) Uani 1 1 d . . .
C16 C 0.0576(3) 0.4003(3) 0.7573(3) 0.0440(10) Uani 1 1 d . . .
H16 H -0.0142 0.4025 0.7211 0.053 Uiso 1 1 calc R . .
C17 C 0.1295(4) 0.4608(3) 0.7559(3) 0.0537(12) Uani 1 1 d . . .
H17 H 0.1148 0.5115 0.7182 0.064 Uiso 1 1 calc R . .
C18 C 0.2201(4) 0.4333(3) 0.8165(3) 0.0458(11) Uani 1 1 d . . .
H18 H 0.2819 0.4621 0.8296 0.055 Uiso 1 1 calc R . .
C19 C 0.0537(3) 0.2796(2) 1.0013(3) 0.0277(8) Uani 1 1 d . . .
C20 C 0.1018(3) 0.2820(2) 1.1088(3) 0.0259(8) Uani 1 1 d . . .
C21 C 0.0438(3) 0.3007(2) 1.1604(3) 0.0323(9) Uani 1 1 d . . .
H21 H -0.0264 0.3135 1.1251 0.039 Uiso 1 1 calc R . .
C22 C 0.0874(3) 0.3007(3) 1.2610(3) 0.0368(9) Uani 1 1 d . . .
H22 H 0.0477 0.3147 1.2952 0.044 Uiso 1 1 calc R . .
C23 C 0.1894(3) 0.2805(3) 1.3137(3) 0.0359(9) Uani 1 1 d . . .
H23 H 0.2184 0.2786 1.3837 0.043 Uiso 1 1 calc R . .
C24 C 0.2489(3) 0.2631(2) 1.2650(3) 0.0308(8) Uani 1 1 d . . .
H24 H 0.3191 0.2507 1.3011 0.037 Uiso 1 1 calc R . .
C25 C 0.2047(3) 0.2639(2) 1.1624(3) 0.0249(8) Uani 1 1 d . . .
C26 C 0.2682(3) 0.2394(2) 1.1117(3) 0.0263(8) Uani 1 1 d . . .
C27 C 0.2588(3) 0.1805(2) 0.9549(2) 0.0255(8) Uani 1 1 d . . .
H27 H 0.3136 0.2148 0.9488 0.031 Uiso 1 1 calc R . .
C28 C 0.3023(3) 0.0978(2) 1.0014(3) 0.0293(8) Uani 1 1 d . . .
C29 C 0.3760(3) 0.0496(3) 0.9972(3) 0.0423(10) Uani 1 1 d . . .
H29 H 0.4184 0.0628 0.9657 0.051 Uiso 1 1 calc R . .
C30 C 0.3774(4) -0.0261(3) 1.0505(4) 0.0566(13) Uani 1 1 d . . .
H30 H 0.4223 -0.0729 1.0626 0.068 Uiso 1 1 calc R . .
C31 C 0.3042(4) -0.0182(3) 1.0796(3) 0.0543(12) Uani 1 1 d . . .
H31 H 0.2875 -0.0600 1.1157 0.065 Uiso 1 1 calc R . .

loop_
_atom_site_aniso_label
_atom_site_aniso_U_11
_atom_site_aniso_U_22
_atom_site_aniso_U_33
_atom_site_aniso_U_23
_atom_site_aniso_U_13
_atom_site_aniso_U_12
Rh 0.02310(16) 0.02785(17) 0.02197(16) -0.00275(12) 0.00970(12) -0.00327(12)
Cl 0.0265(5) 0.0632(7) 0.0361(5) -0.0148(5) 0.0137(4) -0.0123(5)
P 0.0246(5) 0.0259(5) 0.0229(5) -0.0017(4) 0.0101(4) -0.0039(4)
O1 0.0353(15) 0.0295(14) 0.0411(16) 0.0009(12) 0.0158(13) -0.0079(12)
O2 0.0250(14) 0.0522(18) 0.0304(14) -0.0037(13) 0.0069(12) 0.0055(12)
O3 0.0218(13) 0.0442(16) 0.0264(13) -0.0028(12) 0.0065(11) 0.0011(11)
O4 0.0484(17) 0.0350(16) 0.0383(16) 0.0100(12) 0.0200(14) 0.0047(13)
N1 0.0218(15) 0.0285(16) 0.0229(15) 0.0013(12) 0.0072(12) 0.0031(12)
N2 0.0202(15) 0.0267(16) 0.0237(15) -0.0010(12) 0.0094(12) 0.0008(12)
C1 0.024(2) 0.054(3) 0.030(2) -0.0095(18) 0.0037(17) 0.0021(18)
C2 0.027(2) 0.044(2) 0.0237(19) -0.0018(17) 0.0035(16) -0.0123(17)
C3 0.041(2) 0.037(2) 0.026(2) -0.0062(17) 0.0076(18) -0.0030(18)
C4 0.052(3) 0.048(3) 0.026(2) 0.0007(18) 0.009(2) -0.004(2)
C5 0.051(3) 0.033(2) 0.029(2) 0.0040(17) 0.0052(19) 0.0029(19)
C6 0.055(3) 0.041(3) 0.028(2) -0.0017(17) 0.023(2) -0.014(2)
C7 0.034(2) 0.052(3) 0.025(2) -0.0078(18) 0.0169(17) -0.0001(19)
C8 0.0762(15) 0.0389(11) 0.0781(14) -0.0106(10) 0.0485(12) -0.0189(10)
C9 0.0762(15) 0.0389(11) 0.0781(14) -0.0106(10) 0.0485(12) -0.0189(10)
C10 0.0762(15) 0.0389(11) 0.0781(14) -0.0106(10) 0.0485(12) -0.0189(10)
C11 0.0762(15) 0.0389(11) 0.0781(14) -0.0106(10) 0.0485(12) -0.0189(10)
C12 0.0762(15) 0.0389(11) 0.0781(14) -0.0106(10) 0.0485(12) -0.0189(10)
C13 0.0762(15) 0.0389(11) 0.0781(14) -0.0106(10) 0.0485(12) -0.0189(10)
C14 0.0235(18) 0.032(2) 0.0172(17) -0.0017(14) 0.0059(14) -0.0014(15)
C15 0.0296(19) 0.028(2) 0.0226(18) -0.0025(15) 0.0086(16) -0.0032(15)
C16 0.045(3) 0.037(2) 0.039(2) 0.0101(19) 0.008(2) -0.0015(19)
C17 0.071(3) 0.034(2) 0.047(3) 0.011(2) 0.017(3) -0.010(2)
C18 0.056(3) 0.043(3) 0.041(2) 0.001(2) 0.023(2) -0.023(2)
C19 0.029(2) 0.0243(19) 0.032(2) -0.0015(15) 0.0150(17) -0.0003(15)
C20 0.0294(19) 0.0205(18) 0.033(2) -0.0035(15) 0.0178(16) -0.0055(15)
C21 0.027(2) 0.035(2) 0.039(2) -0.0040(17) 0.0184(18) -0.0031(16)
C22 0.040(2) 0.043(2) 0.037(2) -0.0083(18) 0.026(2) -0.0059(18)
C23 0.044(2) 0.041(2) 0.028(2) -0.0075(17) 0.0201(19) -0.0087(19)
C24 0.030(2) 0.033(2) 0.027(2) -0.0029(16) 0.0114(16) -0.0023(16)
C25 0.0281(19) 0.0221(18) 0.0269(19) -0.0028(14) 0.0142(16) -0.0062(14)
C26 0.030(2) 0.0245(19) 0.0254(19) -0.0009(15) 0.0123(16) -0.0032(15)
C27 0.0266(19) 0.0270(19) 0.0246(18) -0.0029(15) 0.0125(15) 0.0007(15)
C28 0.032(2) 0.027(2) 0.0244(19) -0.0005(15) 0.0081(16) 0.0007(16)
C29 0.044(2) 0.037(2) 0.044(2) -0.0055(19) 0.017(2) 0.0079(19)
C30 0.062(3) 0.035(3) 0.068(3) 0.008(2) 0.024(3) 0.018(2)
C31 0.066(3) 0.033(2) 0.053(3) 0.012(2) 0.016(3) 0.003(2)

loop_
_geom_bond_atom_site_label_1
_geom_bond_atom_site_label_2
_geom_bond_distance
_geom_bond_site_symmetry_2
_geom_bond_publ_flag
Rh C2 2.093(4) . ?
Rh C1 2.094(4) . ?
Rh C7 2.203(4) . ?
Rh C6 2.206(4) . ?
Rh P 2.2467(9) . ?
Rh Cl 2.3345(10) . ?
P C8 1.818(2) . ?
P C14 1.858(4) . ?
P C27 1.874(4) . ?
O1 C18 1.370(5) . ?
O1 C15 1.370(4) . ?
O2 C19 1.228(4) . ?
O3 C26 1.219(4) . ?
O4 C31 1.361(5) . ?
O4 C28 1.364(4) . ?
N1 C19 1.362(4) . ?
N1 N2 1.411(4) . ?
N1 C14 1.472(4) . ?
N2 C26 1.362(4) . ?
N2 C27 1.472(4) . ?
C1 C2 1.392(6) . ?
C1 C5 1.541(6) . ?
C2 C3 1.540(5) . ?
C3 C4 1.525(6) . ?
C3 C7 1.538(5) . ?
C4 C5 1.536(6) . ?
C5 C6 1.520(6) . ?
C6 C7 1.358(6) . ?
C8 C9 1.3900 . ?
C8 C13 1.3900 . ?
C9 C10 1.3900 . ?
C10 C11 1.3900 . ?
C11 C12 1.3900 . ?
C12 C13 1.3900 . ?
C14 C15 1.478(5) . ?
C15 C16 1.341(5) . ?
C16 C17 1.425(6) . ?
C17 C18 1.315(6) . ?
C19 C20 1.458(5) . ?
C20 C25 1.394(5) . ?
C20 C21 1.403(5) . ?
C21 C22 1.365(5) . ?
C22 C23 1.388(6) . ?
C23 C24 1.382(5) . ?
C24 C25 1.392(5) . ?
C25 C26 1.481(5) . ?
C27 C28 1.488(5) . ?
C28 C29 1.340(5) . ?
C29 C30 1.433(6) . ?
C30 C31 1.323(6) . ?
